data_7251281
loop_
_publ_author_name
'Thakur, Jyoti Swarup'
'Dash, Omkar'
'Bhale, Nagesh A.'
'Mondal, Pradip Kumar'
'Dikundwar, Amol Gopalrao'
'Polentarutti, Maurizio'
'Nayak, Susanta K.'

_publ_section_title
;
 Structural and computational study of reversibly photo switchable
 (E)-4-((4-alkoxyphenyl)diazenyl)benzonitrile based liquid crystals
;
_journal_name_full CrystEngComm
_journal_paper_doi 10.1039/D5CE00980D
_journal_year 2025
_chemical_formula_moiety 'C23 H29 N3 O'
_chemical_formula_sum 'C23 H29 N3 O'
_chemical_formula_weight 363.49
_chemical_name_common Azonitrile
_chemical_name_systematic (E)-4-((4-decyloxyphenyl)diazenyl)benzonitrile
_space_group_crystal_system monoclinic
_space_group_IT_number 14
_space_group_name_Hall '-P 2ybc'
_space_group_name_H-M_alt 'P 1 21/c 1'
_atom_sites_solution_hydrogens geom
_audit_creation_method SHELXL-2018/3
_audit_update_record
;
2025-06-06 deposited with the CCDC.	2025-11-24 downloaded from the CCDC.
;
_cell_angle_alpha 90
_cell_angle_beta 93.23(3)
_cell_angle_gamma 90
_cell_formula_units_Z 4
_cell_length_a 5.7970(12)
_cell_length_b 7.4060(15)
_cell_length_c 46.464(9)
_cell_measurement_reflns_used 4856
_cell_measurement_temperature 100(2)
_cell_measurement_theta_max 27.8
_cell_measurement_theta_min 0.9
_cell_volume 1991.7(7)
_computing_molecular_graphics 'Olex2 1.5 (Dolomanov et al., 2009)'
_computing_publication_material 'Olex2 1.5 (Dolomanov et al., 2009)'
_computing_structure_refinement 'SHELXL 2019/2 (Sheldrick, 2015)'
_computing_structure_solution 'SHELXT 2018/2 (Sheldrick, 2018)'
_diffrn_ambient_temperature 100.00
_diffrn_measured_fraction_theta_full 0.989
_diffrn_measured_fraction_theta_max 0.981
_diffrn_measurement_device_type 'Huber Kappa Goniometer, Pilatus 2M detector'
_diffrn_measurement_method 'Rotating crystal'
_diffrn_radiation_type Synchrotron
_diffrn_radiation_wavelength 0.700
_diffrn_reflns_av_R_equivalents 0.0301
_diffrn_reflns_av_unetI/netI 0.0227
_diffrn_reflns_Laue_measured_fraction_full 0.989
_diffrn_reflns_Laue_measured_fraction_max 0.981
_diffrn_reflns_limit_h_max 7
_diffrn_reflns_limit_h_min -7
_diffrn_reflns_limit_k_max 9
_diffrn_reflns_limit_k_min -9
_diffrn_reflns_limit_l_max 61
_diffrn_reflns_limit_l_min -61
_diffrn_reflns_number 28653
_diffrn_reflns_point_group_measured_fraction_full 0.989
_diffrn_reflns_point_group_measured_fraction_max 0.981
_diffrn_reflns_theta_full 24.835
_diffrn_reflns_theta_max 27.800
_diffrn_reflns_theta_min 0.865
_diffrn_source Synchrotron
_exptl_absorpt_coefficient_mu 0.072
_exptl_absorpt_correction_T_max 0.949
_exptl_absorpt_correction_T_min 0.943
_exptl_absorpt_correction_type multi-scan
_exptl_absorpt_process_details 'SADABS (Sheldrick, 2001)'
_exptl_crystal_colour orange
_exptl_crystal_density_diffrn 1.212
_exptl_crystal_density_meas 1.21
_exptl_crystal_description 'plate shaped'
_exptl_crystal_F_000 784
_exptl_crystal_size_max 0.1
_exptl_crystal_size_mid 0.05
_exptl_crystal_size_min 0.02
_refine_diff_density_max 0.567
_refine_diff_density_min -0.533
_refine_diff_density_rms 0.091
_refine_ls_extinction_coef 0.028(3)
_refine_ls_extinction_expression Fc^*^=kFc[1+0.001xFc^2^\l^3^/sin(2\q)]^-1/4^
_refine_ls_extinction_method 'SHELXL-2019/2 (Sheldrick 2019)'
_refine_ls_goodness_of_fit_ref 1.067
_refine_ls_hydrogen_treatment constr
_refine_ls_matrix_type full
_refine_ls_number_parameters 171
_refine_ls_number_reflns 4856
_refine_ls_number_restraints 0
_refine_ls_restrained_S_all 1.067
_refine_ls_R_factor_all 0.0728
_refine_ls_R_factor_gt 0.0699
_refine_ls_shift/su_max 0.001
_refine_ls_shift/su_mean 0.000
_refine_ls_structure_factor_coef Fsqd
_refine_ls_weighting_details 'w=1/[\s^2^(Fo^2^)+(0.0945P)^2^+2.7855P] where P=(Fo^2^+2Fc^2^)/3'
_refine_ls_weighting_scheme calc
_refine_ls_wR_factor_gt 0.2114
_refine_ls_wR_factor_ref 0.2135
_reflns_Friedel_coverage 0.000
_reflns_number_gt 4423
_reflns_number_total 4856
_reflns_threshold_expression 'I > 2\s(I)'
_cod_data_source_file d5ce00980d3.cif
_cod_data_source_block AZN-10
_cod_database_code 7251281
_shelx_shelxl_version_number 2018/3
_shelx_space_group_comment
;
The symmetry employed for this shelxl refinement is uniquely defined
by the following loop, which should always be used as a source of
symmetry information in preference to the above space-group names.
They are only intended as comments.
;
_shelx_estimated_absorpt_t_max 0.999
_shelx_estimated_absorpt_t_min 0.993
_olex2_refinement_description
;
1. Fixed Uiso
 At 1.2 times of:
  All C(H) groups, All C(H,H) groups
 At 1.5 times of:
  All C(H,H,H) groups
2.a Free rotating group:
 O1(N2,N3,N1,C13,C3,C6,C5,C4,C8,C2,C12,C9,C7,C10,C11,C1,C21,C20,C22,C18,C14,
 C19,C16,C15,C17,C23)
2.b Secondary CH2 refined with riding coordinates:
 C21(H21A,H21B), C20(H20A,H20B), C22(H22A,H22B), C18(H18A,H18B), C14(H14A,
 H14B), C19(H19A,H19B), C16(H16B,H16A), C15(H15B,H15A), C17(H17B,H17A)
2.c Aromatic/amide H refined with riding coordinates:
 C13(H13), C3(H3), C6(H6), C4(H4), C12(H12), C9(H9), C7(H7), C10(H10)
2.d Idealised Me refined as rotating group:
 C23(H23C,H23B,H23A)
;
_olex2_submission_special_instructions 'No special instructions were received'

loop_
_space_group_symop_operation_xyz
'x, y, z'
'-x, y+1/2, -z+1/2'
'-x, -y, -z'
'x, -y-1/2, z-1/2'

loop_
_atom_site_label
_atom_site_type_symbol
_atom_site_fract_x
_atom_site_fract_y
_atom_site_fract_z
_atom_site_U_iso_or_equiv
_atom_site_adp_type
_atom_site_occupancy
_atom_site_site_symmetry_order
_atom_site_calc_flag
_atom_site_refinement_flags_posn
_atom_site_refinement_flags_adp
_atom_site_refinement_flags_occupancy
_atom_site_disorder_assembly
_atom_site_disorder_group
O1 O 0.36221(8) 0.51521(7) 0.40305(2) 0.0209(3) Uani 1 1 d G . . . .
N2 N 0.96783(7) 0.73253(6) 0.51183(2) 0.0177(3) Uani 1 1 d G . . . .
N3 N 1.01655(6) 0.76242(6) 0.48578(2) 0.0178(3) Uani 1 1 d G . . . .
N1 N 1.75623(11) 1.01445(10) 0.61534(2) 0.0289(4) Uani 1 1 d G . . . .
C13 C 0.63721(8) 0.62099(8) 0.47255(2) 0.0174(3) Uani 1 1 d G . . . .
H13 H 0.605185 0.607710 0.492267 0.021 Uiso 1 1 calc R U . . .
C3 C 1.50582(9) 0.92876(10) 0.54690(2) 0.0186(4) Uani 1 1 d G . . . .
H3 H 1.648504 0.981080 0.542195 0.022 Uiso 1 1 calc R U . . .
C6 C 1.08925(8) 0.77407(9) 0.56137(2) 0.0184(4) Uani 1 1 d G . . . .
H6 H 0.946793 0.721722 0.566160 0.022 Uiso 1 1 calc R U . . .
C5 C 1.13991(7) 0.79614(6) 0.53256(2) 0.0173(4) Uani 1 1 d G . . . .
C4 C 1.34691(8) 0.87441(8) 0.52535(2) 0.0183(4) Uani 1 1 d G . . . .
H4 H 1.378954 0.890453 0.505688 0.022 Uiso 1 1 calc R U . . .
C8 C 0.84472(6) 0.69876(5) 0.46521(2) 0.0167(3) Uani 1 1 d G . . . .
C2 C 1.45414(9) 0.90583(7) 0.57579(2) 0.0186(4) Uani 1 1 d G . . . .
C12 C 0.47843(8) 0.56333(9) 0.45141(2) 0.0182(4) Uani 1 1 d G . . . .
H12 H 0.336157 0.511685 0.456428 0.022 Uiso 1 1 calc R U . . .
C9 C 0.89347(6) 0.71690(8) 0.43631(2) 0.0183(4) Uani 1 1 d G . . . .
H9 H 1.035820 0.768510 0.431316 0.022 Uiso 1 1 calc R U . . .
C7 C 1.24843(9) 0.82915(9) 0.58286(2) 0.0194(4) Uani 1 1 d G . . . .
H7 H 1.215877 0.814093 0.602528 0.023 Uiso 1 1 calc R U . . .
C10 C 0.73357(6) 0.65939(7) 0.41478(2) 0.0188(4) Uani 1 1 d G . . . .
H10 H 0.765039 0.673540 0.395063 0.023 Uiso 1 1 calc R U . . .
C11 C 0.52889(7) 0.58163(5) 0.42226(2) 0.0181(4) Uani 1 1 d G . . . .
C1 C 1.62170(10) 0.96590(9) 0.59799(2) 0.0206(4) Uani 1 1 d G . . . .
C21 C -0.50922(12) 0.42502(11) 0.21233(2) 0.0233(4) Uani 1 1 d G . . . .
H21A H -0.501547 0.291546 0.211717 0.028 Uiso 1 1 calc R U . . .
H21B H -0.647757 0.458834 0.222633 0.028 Uiso 1 1 calc R U . . .
C20 C -0.29406(12) 0.49691(10) 0.22913(2) 0.0235(4) Uani 1 1 d G . . . .
H20A H -0.155552 0.463608 0.218785 0.028 Uiso 1 1 calc R U . . .
H20B H -0.302087 0.630353 0.229835 0.028 Uiso 1 1 calc R U . . .
C22 C -0.53474(14) 0.49731(12) 0.18158(2) 0.0264(4) Uani 1 1 d G . . . .
H22A H -0.396200 0.463896 0.171250 0.032 Uiso 1 1 calc R U . . .
H22B H -0.543543 0.630750 0.182147 0.032 Uiso 1 1 calc R U . . .
C18 C -0.05153(9) 0.49637(9) 0.27672(2) 0.0235(4) Uani 1 1 d G . . . .
H18A H 0.087345 0.457477 0.266914 0.028 Uiso 1 1 calc R U . . .
H18B H -0.055672 0.630000 0.276482 0.028 Uiso 1 1 calc R U . . .
C14 C 0.39466(7) 0.53504(6) 0.37296(2) 0.0218(4) Uani 1 1 d G . . . .
H14A H 0.532575 0.466549 0.367633 0.026 Uiso 1 1 calc R U . . .
H14B H 0.417686 0.663841 0.368196 0.026 Uiso 1 1 calc R U . . .
C19 C -0.26812(10) 0.42364(9) 0.25989(2) 0.0237(4) Uani 1 1 d G . . . .
H19A H -0.259902 0.290202 0.259201 0.028 Uiso 1 1 calc R U . . .
H19B H -0.406579 0.456910 0.270250 0.028 Uiso 1 1 calc R U . . .
C16 C 0.18062(8) 0.50603(7) 0.32461(2) 0.0227(4) Uani 1 1 d G . . . .
H16B H 0.186056 0.638603 0.322005 0.027 Uiso 1 1 calc R U . . .
H16A H 0.321009 0.454230 0.316654 0.027 Uiso 1 1 calc R U . . .
C15 C 0.18180(8) 0.46336(7) 0.35674(2) 0.0234(4) Uani 1 1 d G . . . .
H15B H 0.043047 0.517061 0.364822 0.028 Uiso 1 1 calc R U . . .
H15A H 0.174027 0.330902 0.359385 0.028 Uiso 1 1 calc R U . . .
C17 C -0.03155(9) 0.43170(8) 0.30786(2) 0.0240(4) Uani 1 1 d G . . . .
H17B H -0.171557 0.468901 0.317586 0.029 Uiso 1 1 calc R U . . .
H17A H -0.024855 0.298133 0.308099 0.029 Uiso 1 1 calc R U . . .
C23 C -0.75026(14) 0.42348(13) 0.16500(2) 0.0307(5) Uani 1 1 d G . . . .
H23C H -0.755062 0.467979 0.145113 0.046 Uiso 1 1 calc R U . . .
H23B H -0.888650 0.463994 0.174324 0.046 Uiso 1 1 calc R U . . .
H23A H -0.744994 0.291221 0.164956 0.046 Uiso 1 1 calc R U . . .

loop_
_atom_site_aniso_label
_atom_site_aniso_U_11
_atom_site_aniso_U_22
_atom_site_aniso_U_33
_atom_site_aniso_U_23
_atom_site_aniso_U_13
_atom_site_aniso_U_12
O1 0.0165(6) 0.0254(7) 0.0205(6) -0.0015(5) -0.0019(5) -0.0044(5)
N2 0.0138(7) 0.0163(7) 0.0227(7) -0.0012(5) -0.0003(5) 0.0005(5)
N3 0.0141(7) 0.0161(7) 0.0230(7) -0.0013(5) -0.0002(5) 0.0012(5)
N1 0.0230(8) 0.0374(10) 0.0259(8) -0.0027(7) -0.0027(6) -0.0016(7)
C13 0.0152(8) 0.0158(8) 0.0211(8) 0.0005(6) 0.0013(6) -0.0015(6)
C3 0.0135(8) 0.0169(8) 0.0253(9) 0.0000(6) 0.0004(6) -0.0003(6)
C6 0.0131(8) 0.0167(8) 0.0256(9) -0.0001(6) 0.0016(6) 0.0000(6)
C5 0.0148(8) 0.0137(8) 0.0231(8) -0.0012(6) -0.0010(6) 0.0005(6)
C4 0.0159(8) 0.0177(8) 0.0213(8) 0.0005(6) 0.0011(6) -0.0010(6)
C8 0.0133(8) 0.0138(8) 0.0231(8) -0.0001(6) -0.0002(6) 0.0004(6)
C2 0.0158(8) 0.0159(8) 0.0237(8) -0.0016(6) -0.0022(6) 0.0025(6)
C12 0.0123(8) 0.0175(8) 0.0248(9) 0.0003(6) 0.0008(6) -0.0015(6)
C9 0.0132(8) 0.0177(8) 0.0241(8) 0.0002(6) 0.0013(6) -0.0002(6)
C7 0.0174(8) 0.0197(8) 0.0212(8) 0.0002(6) 0.0016(6) 0.0006(6)
C10 0.0160(8) 0.0201(9) 0.0204(8) 0.0005(6) 0.0015(6) 0.0004(6)
C11 0.0153(8) 0.0157(8) 0.0228(8) -0.0014(6) -0.0024(6) 0.0014(6)
C1 0.0165(8) 0.0211(9) 0.0242(9) -0.0001(7) 0.0011(6) 0.0012(7)
C21 0.0213(9) 0.0265(10) 0.0221(8) -0.0007(7) -0.0004(7) -0.0001(7)
C20 0.0211(9) 0.0266(10) 0.0228(9) 0.0008(7) -0.0006(7) -0.0016(7)
C22 0.0242(9) 0.0312(11) 0.0235(9) 0.0022(7) -0.0020(7) -0.0009(8)
C18 0.0198(9) 0.0277(10) 0.0226(9) 0.0002(7) -0.0012(7) -0.0014(7)
C14 0.0204(9) 0.0240(9) 0.0208(8) -0.0013(7) -0.0009(6) 0.0000(7)
C19 0.0212(9) 0.0283(10) 0.0214(8) -0.0004(7) -0.0007(7) -0.0021(7)
C16 0.0198(9) 0.0259(9) 0.0220(9) -0.0005(7) -0.0016(7) -0.0017(7)
C15 0.0202(9) 0.0274(10) 0.0222(9) -0.0016(7) -0.0025(7) -0.0024(7)
C17 0.0218(9) 0.0285(10) 0.0214(9) -0.0004(7) -0.0014(7) -0.0030(7)
C23 0.0255(10) 0.0407(12) 0.0253(9) -0.0010(8) -0.0040(7) 0.0000(9)

loop_
_atom_type_symbol
_atom_type_description
_atom_type_scat_dispersion_real
_atom_type_scat_dispersion_imag
_atom_type_scat_source
C C 0.0033 0.0016 'International Tables Vol C Tables 4.2.6.8 and 6.1.1.4'
H H 0.0000 0.0000 'International Tables Vol C Tables 4.2.6.8 and 6.1.1.4'
N N 0.0064 0.0033 'International Tables Vol C Tables 4.2.6.8 and 6.1.1.4'
O O 0.0110 0.0060 'International Tables Vol C Tables 4.2.6.8 and 6.1.1.4'

loop_
_geom_angle_atom_site_label_1
_geom_angle_atom_site_label_2
_geom_angle_atom_site_label_3
_geom_angle
_geom_angle_site_symmetry_1
_geom_angle_site_symmetry_3
_geom_angle_publ_flag
C11 O1 C14 118.3 . . ?
N3 N2 C5 113.5 . . ?
N2 N3 C8 113.3 . . ?
C8 C13 H13 119.8 . . ?
C12 C13 H13 119.8 . . ?
C12 C13 C8 120.4 . . ?
C4 C3 H3 120.4 . . ?
C4 C3 C2 119.3 . . ?
C2 C3 H3 120.4 . . ?
C5 C6 H6 120.3 . . ?
C7 C6 H6 120.3 . . ?
C7 C6 C5 119.3 . . ?
C6 C5 N2 115.6 . . ?
C4 C5 N2 123.7 . . ?
C4 C5 C6 120.7 . . ?
C3 C4 C5 119.7 . . ?
C3 C4 H4 120.1 . . ?
C5 C4 H4 120.1 . . ?
C13 C8 N3 123.7 . . ?
C13 C8 C9 120.0 . . ?
C9 C8 N3 116.3 . . ?
C3 C2 C1 118.3 . . ?
C7 C2 C3 120.9 . . ?
C7 C2 C1 120.8 . . ?
C13 C12 H12 120.3 . . ?
C13 C12 C11 119.3 . . ?
C11 C12 H12 120.3 . . ?
C8 C9 H9 120.0 . . ?
C10 C9 C8 120.0 . . ?
C10 C9 H9 120.0 . . ?
C6 C7 H7 120.0 . . ?
C2 C7 C6 120.1 . . ?
C2 C7 H7 120.0 . . ?
C9 C10 H10 120.2 . . ?
C11 C10 C9 119.6 . . ?
C11 C10 H10 120.2 . . ?
O1 C11 C12 114.5 . . ?
O1 C11 C10 124.8 . . ?
C10 C11 C12 120.7 . . ?
N1 C1 C2 179.1 . . ?
H21A C21 H21B 107.8 . . ?
C20 C21 H21A 109.0 . . ?
C20 C21 H21B 109.0 . . ?
C22 C21 H21A 109.0 . . ?
C22 C21 H21B 109.0 . . ?
C22 C21 C20 112.9 . . ?
C21 C20 H20A 109.0 . . ?
C21 C20 H20B 109.0 . . ?
H20A C20 H20B 107.8 . . ?
C19 C20 C21 112.8 . . ?
C19 C20 H20A 109.0 . . ?
C19 C20 H20B 109.0 . . ?
C21 C22 H22A 109.1 . . ?
C21 C22 H22B 109.1 . . ?
C21 C22 C23 112.3 . . ?
H22A C22 H22B 107.9 . . ?
C23 C22 H22A 109.1 . . ?
C23 C22 H22B 109.1 . . ?
H18A C18 H18B 107.8 . . ?
C19 C18 H18A 109.0 . . ?
C19 C18 H18B 109.0 . . ?
C17 C18 H18A 109.0 . . ?
C17 C18 H18B 109.0 . . ?
C17 C18 C19 112.9 . . ?
O1 C14 H14A 110.2 . . ?
O1 C14 H14B 110.2 . . ?
O1 C14 C15 107.7 . . ?
H14A C14 H14B 108.5 . . ?
C15 C14 H14A 110.2 . . ?
C15 C14 H14B 110.2 . . ?
C20 C19 C18 112.7 . . ?
C20 C19 H19A 109.1 . . ?
C20 C19 H19B 109.1 . . ?
C18 C19 H19A 109.1 . . ?
C18 C19 H19B 109.1 . . ?
H19A C19 H19B 107.8 . . ?
H16B C16 H16A 107.8 . . ?
C15 C16 H16B 109.1 . . ?
C15 C16 H16A 109.1 . . ?
C17 C16 H16B 109.1 . . ?
C17 C16 H16A 109.1 . . ?
C17 C16 C15 112.6 . . ?
C14 C15 C16 112.0 . . ?
C14 C15 H15B 109.2 . . ?
C14 C15 H15A 109.2 . . ?
C16 C15 H15B 109.2 . . ?
C16 C15 H15A 109.2 . . ?
H15B C15 H15A 107.9 . . ?
C18 C17 H17B 109.0 . . ?
C18 C17 H17A 109.0 . . ?
C16 C17 C18 112.9 . . ?
C16 C17 H17B 109.0 . . ?
C16 C17 H17A 109.0 . . ?
H17B C17 H17A 107.8 . . ?
C22 C23 H23C 109.5 . . ?
C22 C23 H23B 109.5 . . ?
C22 C23 H23A 109.5 . . ?
H23C C23 H23B 109.5 . . ?
H23C C23 H23A 109.5 . . ?
H23B C23 H23A 109.5 . . ?

loop_
_geom_bond_atom_site_label_1
_geom_bond_atom_site_label_2
_geom_bond_distance
_geom_bond_site_symmetry_2
_geom_bond_publ_flag
O1 C11 1.3694 . ?
O1 C14 1.4287 . ?
N2 N3 1.2776 . ?
N2 C5 1.4271 . ?
N3 C8 1.4215 . ?
N1 C1 1.1474 . ?
C13 H13 0.9500 . ?
C13 C8 1.3933 . ?
C13 C12 1.3757 . ?
C3 H3 0.9500 . ?
C3 C4 1.3818 . ?
C3 C2 1.4021 . ?
C6 H6 0.9500 . ?
C6 C5 1.3961 . ?
C6 C7 1.3824 . ?
C5 C4 1.3905 . ?
C4 H4 0.9500 . ?
C8 C9 1.3942 . ?
C2 C7 1.3772 . ?
C2 C1 1.4466 . ?
C12 H12 0.9500 . ?
C12 C11 1.4082 . ?
C9 H9 0.9500 . ?
C9 C10 1.3917 . ?
C7 H7 0.9500 . ?
C10 H10 0.9500 . ?
C10 C11 1.3809 . ?
C21 H21A 0.9900 . ?
C21 H21B 0.9900 . ?
C21 C20 1.5293 . ?
C21 C22 1.5251 . ?
C20 H20A 0.9900 . ?
C20 H20B 0.9900 . ?
C20 C19 1.5283 . ?
C22 H22A 0.9900 . ?
C22 H22B 0.9900 . ?
C22 C23 1.5313 . ?
C18 H18A 0.9900 . ?
C18 H18B 0.9900 . ?
C18 C19 1.5387 . ?
C18 C17 1.5223 . ?
C14 H14A 0.9900 . ?
C14 H14B 0.9900 . ?
C14 C15 1.5059 . ?
C19 H19A 0.9900 . ?
C19 H19B 0.9900 . ?
C16 H16B 0.9900 . ?
C16 H16A 0.9900 . ?
C16 C15 1.5256 . ?
C16 C17 1.5211 . ?
C15 H15B 0.9900 . ?
C15 H15A 0.9900 . ?
C17 H17B 0.9900 . ?
C17 H17A 0.9900 . ?
C23 H23C 0.9800 . ?
C23 H23B 0.9800 . ?
C23 H23A 0.9800 . ?

loop_
_geom_torsion_atom_site_label_1
_geom_torsion_atom_site_label_2
_geom_torsion_atom_site_label_3
_geom_torsion_atom_site_label_4
_geom_torsion
_geom_torsion_site_symmetry_1
_geom_torsion_site_symmetry_2
_geom_torsion_site_symmetry_3
_geom_torsion_site_symmetry_4
_geom_torsion_publ_flag
O1 C14 C15 C16 170.6 . . . . ?
N2 N3 C8 C13 3.6 . . . . ?
N2 N3 C8 C9 -176.2 . . . . ?
N2 C5 C4 C3 -178.6 . . . . ?
N3 N2 C5 C6 177.1 . . . . ?
N3 N2 C5 C4 -3.3 . . . . ?
N3 C8 C9 C10 -179.5 . . . . ?
C13 C8 C9 C10 0.8 . . . . ?
C13 C12 C11 O1 178.2 . . . . ?
C13 C12 C11 C10 -1.1 . . . . ?
C3 C2 C7 C6 -0.2 . . . . ?
C6 C5 C4 C3 0.9 . . . . ?
C5 N2 N3 C8 180.0 . . . . ?
C5 C6 C7 C2 0.3 . . . . ?
C4 C3 C2 C7 0.4 . . . . ?
C4 C3 C2 C1 -179.2 . . . . ?
C8 C13 C12 C11 0.8 . . . . ?
C8 C9 C10 C11 -1.1 . . . . ?
C2 C3 C4 C5 -0.7 . . . . ?
C12 C13 C8 N3 179.6 . . . . ?
C12 C13 C8 C9 -0.6 . . . . ?
C9 C10 C11 O1 -177.9 . . . . ?
C9 C10 C11 C12 1.3 . . . . ?
C7 C6 C5 N2 178.9 . . . . ?
C7 C6 C5 C4 -0.7 . . . . ?
C11 O1 C14 C15 -176.1 . . . . ?
C1 C2 C7 C6 179.4 . . . . ?
C21 C20 C19 C18 -180.0 . . . . ?
C20 C21 C22 C23 179.7 . . . . ?
C22 C21 C20 C19 -179.7 . . . . ?
C14 O1 C11 C12 177.4 . . . . ?
C14 O1 C11 C10 -3.3 . . . . ?
C19 C18 C17 C16 -179.1 . . . . ?
C15 C16 C17 C18 171.7 . . . . ?
C17 C18 C19 C20 177.0 . . . . ?
C17 C16 C15 C14 179.0 . . . . ?
